data_7224204
loop_
_publ_author_name
'Jamatia, Ramen'
'Gupta, Ajay'
'Pal, Amarta Kumar'

_publ_section_title
;
 Nano-FGT: A Green and Sustainable Catalyst for The Synthesis of
 Spirooxindoles in Aqueous Medium
;
_journal_name_full 'RSC Adv.'
_journal_paper_doi 10.1039/C5RA27552K
_journal_year 2016
_chemical_formula_moiety 'C21 H15 N5 O2'
_chemical_formula_sum 'C21 H15 N5 O2'
_chemical_formula_weight 369.39
_space_group_crystal_system monoclinic
_space_group_IT_number 14
_space_group_name_Hall '-P 2ybc'
_space_group_name_H-M_alt 'P 1 21/c 1'
_symmetry_Int_Tables_number 14
_symmetry_space_group_name_Hall '-P 2ybc'
_symmetry_space_group_name_H-M 'P 1 21/c 1'
_atom_sites_solution_primary iterative
_audit_creation_date 2014-10-27
_audit_creation_method
;
Olex2 1.2
(compiled 2014.03.20 svn.r2914 for OlexSys, GUI svn.r4816)
;
_audit_update_record
;
2014-10-27 deposited with the CCDC.
2016-02-10 downloaded from the CCDC.
;
_cell_angle_alpha 90
_cell_angle_beta 98.552(12)
_cell_angle_gamma 90
_cell_formula_units_Z 4
_cell_length_a 10.0071(13)
_cell_length_b 22.038(3)
_cell_length_c 8.2460(11)
_cell_measurement_reflns_used 2867
_cell_measurement_temperature 291.76(10)
_cell_measurement_theta_max 28.2840
_cell_measurement_theta_min 3.9310
_cell_volume 1798.3(4)
_computing_cell_refinement
;
CrysAlisPro, Agilent Technologies,
Version 1.171.36.32 (release 02-08-2013 CrysAlis171 .NET)
(compiled Aug  2 2013,16:46:58)
;
_computing_data_collection
;
CrysAlisPro, Agilent Technologies,
Version 1.171.36.32 (release 02-08-2013 CrysAlis171 .NET)
(compiled Aug  2 2013,16:46:58)
;
_computing_data_reduction
;
CrysAlisPro, Agilent Technologies,
Version 1.171.36.32 (release 02-08-2013 CrysAlis171 .NET)
(compiled Aug  2 2013,16:46:58)
;
_computing_molecular_graphics 'Olex2 (Dolomanov et al., 2009)'
_computing_publication_material 'Olex2 (Dolomanov et al., 2009)'
_computing_structure_refinement 'olex2.refine (Bourhis et al., 2013)'
_computing_structure_solution 'olex2.solve (Bourhis et al., 2013)'
_diffrn_ambient_temperature 291.76(10)
_diffrn_detector_area_resol_mean 16.1279
_diffrn_measured_fraction_theta_full 0.9972
_diffrn_measured_fraction_theta_max 0.8727
_diffrn_measurement_details
;
  1 omega   -9.00   18.00   1.0000    4.0000
omega____ theta____ kappa____ phi______ frames
    -      -20.5309  -99.0000   30.0000 27

  2 omega    7.00   71.00   1.0000    4.0000
omega____ theta____ kappa____ phi______ frames
    -       22.8747   57.0000 -180.0000 64

  3 omega  -45.00   47.00   1.0000    4.0000
omega____ theta____ kappa____ phi______ frames
    -       22.8747  -57.0000 -180.0000 92

  4 omega  -17.00   45.00   1.0000    4.0000
omega____ theta____ kappa____ phi______ frames
    -       22.8747  -37.0000   30.0000 62
;
_diffrn_measurement_device_type 'Xcalibur, Eos, Gemini'
_diffrn_measurement_method '\w scans'
_diffrn_orient_matrix_UB_11 0.0063379000
_diffrn_orient_matrix_UB_12 -0.0287745000
_diffrn_orient_matrix_UB_13 -0.0364668000
_diffrn_orient_matrix_UB_21 0.0205478000
_diffrn_orient_matrix_UB_22 0.0143723000
_diffrn_orient_matrix_UB_23 -0.0693180000
_diffrn_orient_matrix_UB_31 0.0682400000
_diffrn_orient_matrix_UB_32 -0.0016364000
_diffrn_orient_matrix_UB_33 0.0381535000
_diffrn_radiation_monochromator graphite
_diffrn_radiation_type 'Mo K\a'
_diffrn_radiation_wavelength 0.71073
_diffrn_reflns_av_R_equivalents 0.0153
_diffrn_reflns_av_unetI/netI 0.0263
_diffrn_reflns_limit_h_max 13
_diffrn_reflns_limit_h_min -13
_diffrn_reflns_limit_k_max 27
_diffrn_reflns_limit_k_min -29
_diffrn_reflns_limit_l_max 11
_diffrn_reflns_limit_l_min -10
_diffrn_reflns_number 7788
_diffrn_reflns_theta_full 26.0000
_diffrn_reflns_theta_max 28.78
_diffrn_reflns_theta_min 3.52
_diffrn_source 'Enhance (Mo) X-ray Source'
_exptl_absorpt_coefficient_mu 0.092
_exptl_absorpt_correction_T_max 1.00000
_exptl_absorpt_correction_T_min 0.80623
_exptl_absorpt_correction_type multi-scan
_exptl_absorpt_process_details
;
CrysAlisPro, Agilent Technologies,
Version 1.171.36.32 (release 02-08-2013 CrysAlis171 .NET)
(compiled Aug  2 2013,16:46:58)
Empirical absorption correction using spherical harmonics,
 implemented in SCALE3 ABSPACK scaling algorithm.
;
_exptl_crystal_colour white
_exptl_crystal_density_diffrn 1.3642
_exptl_crystal_description block
_exptl_crystal_F_000 768.3317
_exptl_crystal_size_max 1.2
_exptl_crystal_size_mid 1.1
_exptl_crystal_size_min 0.46
_refine_diff_density_max 0.3173
_refine_diff_density_min -0.3895
_refine_diff_density_rms 0.0969
_refine_ls_d_res_high 0.7381
_refine_ls_d_res_low 5.7927
_refine_ls_goodness_of_fit_ref 1.2132
_refine_ls_hydrogen_treatment mixed
_refine_ls_matrix_type full
_refine_ls_number_constraints 24
_refine_ls_number_parameters 261
_refine_ls_number_reflns 4087
_refine_ls_number_restraints 0
_refine_ls_restrained_S_all 1.2132
_refine_ls_R_factor_all 0.0726
_refine_ls_R_factor_gt 0.0563
_refine_ls_shift/su_max 0.0000
_refine_ls_shift/su_mean 0.0000
_refine_ls_structure_factor_coef Fsqd
_refine_ls_weighting_details 'w=1/[\s^2^(Fo^2^)+(0.1P)^2^] where P=(Fo^2^+2Fc^2^)/3'
_refine_ls_weighting_scheme calc
_refine_ls_wR_factor_gt 0.1574
_refine_ls_wR_factor_ref 0.1719
_reflns_Friedel_coverage 0.0
_reflns_limit_h_max 13
_reflns_limit_h_min -13
_reflns_limit_k_max 29
_reflns_limit_k_min 0
_reflns_limit_l_max 11
_reflns_limit_l_min 0
_reflns_number_gt 3229
_reflns_number_total 4087
_reflns_threshold_expression I>=2u(I)
_cod_data_source_file c5ra27552k2.cif
_cod_data_source_block RJ-5
_cod_database_code 7224204
_chemical_oxdiff_formula C21H15N5O2
_reflns_odcompleteness_completeness 99.63
_reflns_odcompleteness_iscentric 1
_reflns_odcompleteness_theta 26.32
_olex2_refinement_description
;
1. Fixed Uiso
 At 1.2 times of:
  All C(H) groups, All N(H) groups
 At 1.5 times of:
  All C(H,H,H) groups
2.a Aromatic/amide H refined with riding coordinates:
 C17(H17), C18(H18), C19(H19), C20(H20), C21(H21), C2(H2), C3(H3), C4(H4),
 C5(H5), N1(H1)
2.b Idealised Me refined as rotating group:
 C15(H15a,H15b,H15c)
;

loop_
_space_group_symop_id
_space_group_symop_operation_xyz
1 x,y,z
2 -x,y+1/2,-z+1/2
3 -x,-y,-z
4 x,-y-1/2,z-1/2

loop_
_atom_site_label
_atom_site_type_symbol
_atom_site_fract_x
_atom_site_fract_y
_atom_site_fract_z
_atom_site_U_iso_or_equiv
_atom_site_adp_type
_atom_site_occupancy
_atom_site_refinement_flags_posn
O1 O 0.04559(11) 0.58847(6) 0.59947(14) 0.0384(3) Uani 1.000000 .
O2 O -0.33482(11) 0.52094(7) 0.47814(14) 0.0470(4) Uani 1.000000 .
N5 N -0.15104(13) 0.72051(7) 0.50990(18) 0.0410(4) Uani 1.000000 .
N4 N -0.03814(13) 0.68534(7) 0.50618(17) 0.0357(3) Uani 1.000000 .
N1 N -0.44443(14) 0.54310(8) 0.69506(18) 0.0432(4) Uani 1.000000 .
C8 C -0.21920(15) 0.57617(7) 0.72147(18) 0.0298(3) Uani 1.000000 .
C14 C -0.23230(16) 0.68688(8) 0.5868(2) 0.0365(4) Uani 1.000000 .
C6 C -0.41332(16) 0.57035(8) 0.8514(2) 0.0367(4) Uani 1.000000 .
C16 C 0.07516(15) 0.71062(8) 0.4441(2) 0.0364(4) Uani 1.000000 .
C13 C -0.17444(14) 0.62994(7) 0.63358(18) 0.0306(4) Uani 1.000000 .
C7 C -0.33869(16) 0.54339(8) 0.6137(2) 0.0355(4) Uani 1.000000 .
C12 C -0.05301(14) 0.63168(7) 0.58049(18) 0.0310(4) Uani 1.000000 .
C11 C 0.01742(16) 0.53928(8) 0.69121(19) 0.0342(4) Uani 1.000000 .
N3 N 0.12244(17) 0.50116(9) 0.7131(2) 0.0501(4) Uani 1.000000 .
C1 C -0.28157(16) 0.59048(7) 0.87348(19) 0.0321(4) Uani 1.000000 .
C9 C -0.10083(16) 0.53231(7) 0.75035(19) 0.0323(4) Uani 1.000000 .
C10 C -0.11903(17) 0.47876(8) 0.8391(2) 0.0388(4) Uani 1.000000 .
C2 C -0.22764(19) 0.61868(8) 1.0181(2) 0.0409(4) Uani 1.000000 .
N2 N -0.1362(2) 0.43572(9) 0.9115(2) 0.0639(5) Uani 1.000000 .
C3 C -0.3085(2) 0.62511(9) 1.1403(2) 0.0508(5) Uani 1.000000 .
C21 C 0.0908(2) 0.77298(10) 0.4443(3) 0.0523(5) Uani 1.000000 .
C5 C -0.4963(2) 0.57691(10) 0.9700(3) 0.0504(5) Uani 1.000000 .
C4 C -0.4395(2) 0.60477(10) 1.1159(3) 0.0551(5) Uani 1.000000 .
C15 C -0.36626(18) 0.71062(10) 0.6142(3) 0.0559(6) Uani 1.000000 .
C17 C 0.1686(2) 0.67439(11) 0.3878(3) 0.0601(6) Uani 1.000000 .
C19 C 0.2940(2) 0.76239(12) 0.3323(3) 0.0624(6) Uani 1.000000 .
C20 C 0.2009(2) 0.79789(11) 0.3866(3) 0.0609(6) Uani 1.000000 .
C18 C 0.2780(2) 0.70050(13) 0.3314(4) 0.0751(7) Uani 1.000000 .
H17 H 0.1586(2) 0.63243(11) 0.3874(3) 0.0722(7) Uiso 1.000000 R
H18 H 0.3417(2) 0.67594(13) 0.2923(4) 0.0902(9) Uiso 1.000000 R
H19 H 0.3688(2) 0.77963(12) 0.2955(3) 0.0749(7) Uiso 1.000000 R
H20 H 0.2109(2) 0.83983(11) 0.3852(3) 0.0731(7) Uiso 1.000000 R
H21 H 0.0275(2) 0.79789(10) 0.4831(3) 0.0627(6) Uiso 1.000000 R
H2 H -0.13927(19) 0.63305(8) 1.0333(2) 0.0490(5) Uiso 1.000000 R
H3 H -0.2735(2) 0.64331(9) 1.2393(2) 0.0610(6) Uiso 1.000000 R
H4 H -0.4920(2) 0.60971(10) 1.1991(3) 0.0661(6) Uiso 1.000000 R
H5 H -0.5854(2) 0.56345(10) 0.9534(3) 0.0605(6) Uiso 1.000000 R
H1 H -0.52215(14) 0.52814(8) 0.65698(18) 0.0518(5) Uiso 1.000000 R
H15a H -0.3668(6) 0.7162(7) 0.7296(3) 0.0839(8) Uiso 1.000000 GR
H15b H -0.3830(7) 0.7488(4) 0.5589(16) 0.0839(8) Uiso 1.000000 GR
H15c H -0.4355(2) 0.6822(3) 0.5719(18) 0.0839(8) Uiso 1.000000 GR
H3a H 0.186(2) 0.5034(10) 0.645(3) 0.051(6) Uiso 1.000000 .
H3b H 0.114(3) 0.4655(13) 0.774(3) 0.072(7) Uiso 1.000000 .

loop_
_atom_site_aniso_label
_atom_site_aniso_U_11
_atom_site_aniso_U_22
_atom_site_aniso_U_33
_atom_site_aniso_U_12
_atom_site_aniso_U_13
_atom_site_aniso_U_23
O1 0.0307(6) 0.0411(7) 0.0453(7) 0.0051(5) 0.0122(5) 0.0025(5)
O2 0.0354(6) 0.0698(9) 0.0371(7) -0.0142(6) 0.0093(5) -0.0173(6)
N5 0.0325(7) 0.0405(9) 0.0513(9) 0.0019(6) 0.0102(6) 0.0043(7)
N4 0.0284(7) 0.0383(8) 0.0419(8) -0.0004(6) 0.0102(5) 0.0016(6)
N1 0.0292(7) 0.0582(10) 0.0439(8) -0.0115(7) 0.0111(6) -0.0140(7)
C8 0.0278(7) 0.0344(8) 0.0271(7) -0.0033(6) 0.0041(6) -0.0041(6)
C14 0.0300(8) 0.0381(9) 0.0413(9) -0.0002(7) 0.0054(6) -0.0005(7)
C6 0.0367(8) 0.0374(9) 0.0382(9) 0.0010(7) 0.0125(7) -0.0026(7)
C16 0.0306(8) 0.0451(10) 0.0348(8) -0.0057(7) 0.0090(6) -0.0010(7)
C13 0.0251(7) 0.0361(9) 0.0303(8) -0.0026(6) 0.0039(6) -0.0020(6)
C7 0.0297(7) 0.0408(9) 0.0362(9) -0.0053(7) 0.0060(6) -0.0034(7)
C12 0.0267(7) 0.0344(9) 0.0321(8) 0.0002(6) 0.0052(6) -0.0030(6)
C11 0.0338(8) 0.0359(9) 0.0325(8) 0.0023(7) 0.0037(6) -0.0046(7)
N3 0.0479(9) 0.0525(11) 0.0541(10) 0.0194(8) 0.0218(8) 0.0088(8)
C1 0.0348(8) 0.0309(8) 0.0318(8) 0.0031(6) 0.0092(6) 0.0003(6)
C9 0.0329(8) 0.0329(9) 0.0313(8) -0.0011(6) 0.0056(6) -0.0049(6)
C10 0.0430(9) 0.0373(10) 0.0364(9) -0.0006(7) 0.0071(7) -0.0049(7)
C2 0.0490(10) 0.0370(9) 0.0361(9) 0.0012(8) 0.0049(7) -0.0040(7)
N2 0.0862(14) 0.0461(11) 0.0609(11) -0.0066(10) 0.0158(9) 0.0070(9)
C3 0.0745(14) 0.0438(11) 0.0352(9) 0.0109(10) 0.0122(9) -0.0074(8)
C21 0.0461(10) 0.0433(11) 0.0709(13) 0.0012(9) 0.0202(9) 0.0082(9)
C5 0.0458(10) 0.0535(12) 0.0574(12) 0.0033(9) 0.0258(9) -0.0023(9)
C4 0.0704(13) 0.0525(12) 0.0490(11) 0.0148(10) 0.0306(10) -0.0028(9)
C15 0.0356(9) 0.0529(13) 0.0817(15) 0.0080(9) 0.0168(9) 0.0118(11)
C17 0.0617(12) 0.0490(12) 0.0788(15) -0.0054(10) 0.0405(11) -0.0101(11)
C19 0.0464(11) 0.0754(17) 0.0701(14) -0.0129(11) 0.0243(10) 0.0112(12)
C20 0.0554(12) 0.0522(13) 0.0786(15) -0.0111(10) 0.0211(10) 0.0122(11)
C18 0.0624(13) 0.0742(17) 0.1012(19) 0.0001(13) 0.0531(13) -0.0078(14)

loop_
_atom_type_symbol
_atom_type_scat_dispersion_real
_atom_type_scat_dispersion_imag
_atom_type_scat_Cromer_Mann_a1
_atom_type_scat_Cromer_Mann_a2
_atom_type_scat_Cromer_Mann_a3
_atom_type_scat_Cromer_Mann_a4
_atom_type_scat_Cromer_Mann_b1
_atom_type_scat_Cromer_Mann_b2
_atom_type_scat_Cromer_Mann_b3
_atom_type_scat_Cromer_Mann_b4
_atom_type_scat_Cromer_Mann_c
_atom_type_scat_source
_atom_type_scat_dispersion_source
H 0.00000 0.00000 0.49300 0.32291 0.14019 0.04081 10.51090 26.12570 3.14236 57.79970 0.0030380000826 'International Tables Volume C Table 6.1.1.4 (pp. 500-502)' 'Henke, Gullikson and Davis, At. Data and Nucl. Data Tables, 1993, 54, 2'
C 0.00347 0.00161 2.31000 1.02000 1.58860 0.86500 20.84390 10.20750 0.56870 51.65120 0.215599998832 'International Tables Volume C Table 6.1.1.4 (pp. 500-502)' 'Henke, Gullikson and Davis, At. Data and Nucl. Data Tables, 1993, 54, 2'
O 0.01158 0.00611 3.04850 2.28680 1.54630 0.86700 13.27710 5.70110 0.32390 32.90890 0.250800013542 'International Tables Volume C Table 6.1.1.4 (pp. 500-502)' 'Henke, Gullikson and Davis, At. Data and Nucl. Data Tables, 1993, 54, 2'
N 0.00653 0.00323 12.21260 3.13220 2.01250 1.16630 0.00570 9.89330 28.99750 0.58260 -11.5290002823 'International Tables Volume C Table 6.1.1.4 (pp. 500-502)' 'Henke, Gullikson and Davis, At. Data and Nucl. Data Tables, 1993, 54, 2'

loop_
_geom_angle_atom_site_label_1
_geom_angle_atom_site_label_2
_geom_angle_atom_site_label_3
_geom_angle
C11 O1 C12 114.18(12)
C14 N5 N4 105.04(14)
C16 N4 N5 119.22(14)
C12 N4 N5 109.72(12)
C12 N4 C16 130.75(14)
C7 N1 C6 111.88(14)
H1 N1 C6 124.06(8)
H1 N1 C7 124.06(9)
C7 C8 C13 110.60(13)
C1 C8 C13 115.29(13)
C1 C8 C7 101.11(12)
C9 C8 C13 107.33(12)
C9 C8 C7 107.99(13)
C9 C8 C1 114.22(13)
C13 C14 N5 111.78(14)
C15 C14 N5 120.38(17)
C15 C14 C13 127.84(16)
C1 C6 N1 109.50(13)
C5 C6 N1 128.00(16)
C5 C6 C1 122.50(17)
C21 C16 N4 118.97(15)
C17 C16 N4 121.07(17)
C17 C16 C21 119.95(16)
C14 C13 C8 134.28(13)
C12 C13 C8 121.94(14)
C12 C13 C14 103.78(14)
N1 C7 O2 126.17(15)
C8 C7 O2 125.48(14)
C8 C7 N1 108.33(14)
N4 C12 O1 122.48(13)
C13 C12 O1 127.81(15)
C13 C12 N4 109.68(14)
N3 C11 O1 110.39(15)
C9 C11 O1 123.32(15)
C9 C11 N3 126.29(17)
H3a N3 C11 119.4(13)
H3b N3 C11 117.9(16)
H3b N3 H3a 120(2)
C6 C1 C8 109.14(13)
C2 C1 C8 130.70(15)
C2 C1 C6 120.16(15)
C11 C9 C8 125.03(15)
C10 C9 C8 117.02(14)
C10 C9 C11 117.88(15)
N2 C10 C9 178.7(2)
C3 C2 C1 118.48(17)
H2 C2 C1 120.76(10)
H2 C2 C3 120.76(12)
C4 C3 C2 120.45(18)
H3 C3 C2 119.77(12)
H3 C3 C4 119.77(11)
C20 C21 C16 119.47(19)
H21 C21 C16 120.27(10)
H21 C21 C20 120.27(14)
C4 C5 C6 116.48(18)
H5 C5 C6 121.76(12)
H5 C5 C4 121.76(12)
C5 C4 C3 121.92(17)
H4 C4 C3 119.04(11)
H4 C4 C5 119.04(12)
H15a C15 C14 109.5
H15b C15 C14 109.5
H15b C15 H15a 109.5
H15c C15 C14 109.5
H15c C15 H15a 109.5
H15c C15 H15b 109.5
C18 C17 C16 119.4(2)
H17 C17 C16 120.31(12)
H17 C17 C18 120.31(14)
C18 C19 C20 119.62(19)
H19 C19 C20 120.19(13)
H19 C19 C18 120.19(12)
C19 C20 C21 120.9(2)
H20 C20 C21 119.57(14)
H20 C20 C19 119.57(13)
C19 C18 C17 120.7(2)
H18 C18 C17 119.64(14)
H18 C18 C19 119.64(12)

loop_
_geom_bond_atom_site_label_1
_geom_bond_atom_site_label_2
_geom_bond_distance
O1 C12 1.3634(19)
O1 C11 1.375(2)
O2 C7 1.2286(19)
N5 N4 1.3743(19)
N5 C14 1.329(2)
N4 C16 1.425(2)
N4 C12 1.350(2)
N1 C6 1.414(2)
N1 C7 1.334(2)
N1 H1 0.8600
C8 C13 1.492(2)
C8 C7 1.557(2)
C8 C1 1.514(2)
C8 C9 1.520(2)
C14 C13 1.412(2)
C14 C15 1.487(2)
C6 C1 1.377(2)
C6 C5 1.382(2)
C16 C21 1.383(3)
C16 C17 1.362(3)
C13 C12 1.352(2)
C11 N3 1.336(2)
C11 C9 1.354(2)
N3 H3a 0.91(2)
N3 H3b 0.95(3)
C1 C2 1.381(2)
C9 C10 1.415(2)
C10 N2 1.147(3)
C2 C3 1.391(3)
C2 H2 0.9300
C3 C4 1.372(3)
C3 H3 0.9300
C21 C20 1.377(3)
C21 H21 0.9300
C5 C4 1.394(3)
C5 H5 0.9300
C4 H4 0.9300
C15 H15a 0.9600
C15 H15b 0.9600
C15 H15c 0.9600
C17 C18 1.378(3)
C17 H17 0.9300
C19 C20 1.343(3)
C19 C18 1.373(4)
C19 H19 0.9300
C20 H20 0.9300
C18 H18 0.9300
